data_4339138
loop_
_publ_author_name
'Fedin, Matvey'
'Veber, Sergey'
'Gromov, Igor'
'Maryunina, Ksenia'
'Fokin, Sergey'
'Romanenko, Galina'
'Sagdeev, Renad'
'Ovcharenko, Victor'
'Bagryanskaya, Elena'

_publ_section_title
;
 Thermally induced spin transitions in nitroxide-copper(II)-nitroxide spin
 triads studied by EPR.
;
_journal_issue 26
_journal_name_full 'Inorganic chemistry'
_journal_page_first 11405
_journal_page_last 11415
_journal_paper_doi 10.1021/ic7014385
_journal_volume 46
_journal_year 2007
_chemical_formula_sum 'C23 H23 Cu F12 N4 O6'
_chemical_formula_weight 742.99
_chemical_name_systematic
; 
 ? 
;
_space_group_IT_number 14
_symmetry_cell_setting monoclinic
_symmetry_space_group_name_Hall '-P 2ybc'
_symmetry_space_group_name_H-M 'P 1 21/c 1'
_atom_sites_solution_hydrogens geom
_atom_sites_solution_primary direct
_atom_sites_solution_secondary difmap
_audit_creation_method SHELXL-97
_cell_angle_alpha 90.00
_cell_angle_beta 126.5190(10)
_cell_angle_gamma 90.00
_cell_formula_units_Z 8
_cell_length_a 30.263(2)
_cell_length_b 9.6656(6)
_cell_length_c 25.6609(15)
_cell_measurement_reflns_used 7359
_cell_measurement_temperature 205(2)
_cell_measurement_theta_max 23.29
_cell_measurement_theta_min 2.27
_cell_volume 6032.3(7)
_computing_cell_refinement 'Bruker SMART'
_computing_data_collection 'Bruker SMART'
_computing_data_reduction 'Bruker SAINT'
_computing_molecular_graphics 'Bruker SHELXTL'
_computing_publication_material 'Bruker SHELXTL'
_computing_structure_refinement 'SHELXL-97 (Sheldrick, 1997)'
_computing_structure_solution 'SHELXS-97 (Sheldrick, 1990)'
_diffrn_ambient_temperature 205(2)
_diffrn_measured_fraction_theta_full 0.995
_diffrn_measured_fraction_theta_max 0.995
_diffrn_measurement_device_type 'CCD area detector'
_diffrn_measurement_method 'phi and omega scans'
_diffrn_radiation_monochromator graphite
_diffrn_radiation_source 'fine-focus sealed tube'
_diffrn_radiation_type MoK\a
_diffrn_radiation_wavelength 0.71073
_diffrn_reflns_av_R_equivalents 0.0594
_diffrn_reflns_av_sigmaI/netI 0.0469
_diffrn_reflns_limit_h_max 25
_diffrn_reflns_limit_h_min -33
_diffrn_reflns_limit_k_max 10
_diffrn_reflns_limit_k_min -10
_diffrn_reflns_limit_l_max 28
_diffrn_reflns_limit_l_min -23
_diffrn_reflns_number 25168
_diffrn_reflns_theta_full 23.29
_diffrn_reflns_theta_max 23.29
_diffrn_reflns_theta_min 1.98
_exptl_absorpt_coefficient_mu 0.842
_exptl_absorpt_correction_type none
_exptl_crystal_colour dark
_exptl_crystal_density_diffrn 1.636
_exptl_crystal_density_meas 0
_exptl_crystal_density_method 'not measured'
_exptl_crystal_F_000 2992
_refine_diff_density_max 0.402
_refine_diff_density_min -0.250
_refine_diff_density_rms 0.069
_refine_ls_extinction_coef 0.00000(7)
_refine_ls_extinction_expression Fc^*^=kFc[1+0.001xFc^2^\l^3^/sin(2\q)]^-1/4^
_refine_ls_extinction_method SHELXL
_refine_ls_goodness_of_fit_ref 0.813
_refine_ls_hydrogen_treatment mixed
_refine_ls_matrix_type full
_refine_ls_number_parameters 1137
_refine_ls_number_reflns 8670
_refine_ls_number_restraints 0
_refine_ls_restrained_S_all 0.813
_refine_ls_R_factor_all 0.0607
_refine_ls_R_factor_gt 0.0431
_refine_ls_shift/su_max 3.190
_refine_ls_shift/su_mean 0.065
_refine_ls_structure_factor_coef Fsqd
_refine_ls_weighting_details 'calc w=1/[\s^2^(Fo^2^)+(0.1004P)^2^+0.1403P] where P=(Fo^2^+2Fc^2^)/3'
_refine_ls_weighting_scheme calc
_refine_ls_wR_factor_gt 0.1124
_refine_ls_wR_factor_ref 0.1255
_reflns_number_gt 6231
_reflns_number_total 8670
_reflns_threshold_expression >2sigma(I)
_cod_data_source_file ic7014385-file002.cif
_cod_data_source_block 205
_cod_depositor_comments
;
The following automatic conversions were performed:

'_symmetry_cell_setting' value 'Monoclinic' changed to 'monoclinic'
according to
/usr/data/users/saulius/automatic-downloads/retrospective/ACS/lib/dictionaries/cif_core.dic
dictionary named 'cif_core.dic' version 2.4.2 from 2011-04-26.

Automatic conversion script
Id: cif_fix_values 2281 2013-09-26 08:29:07Z andrius 
;
_cod_original_sg_symbol_H-M P2(1)/c
_cod_database_code 4339138

loop_
_symmetry_equiv_pos_as_xyz
'x, y, z'
'-x, y+1/2, -z+1/2'
'-x, -y, -z'
'x, -y-1/2, z-1/2'

loop_
_atom_site_label
_atom_site_type_symbol
_atom_site_fract_x
_atom_site_fract_y
_atom_site_fract_z
_atom_site_U_iso_or_equiv
_atom_site_adp_type
_atom_site_occupancy
_atom_site_symmetry_multiplicity
_atom_site_calc_flag
_atom_site_refinement_flags
Cu1 Cu 0.0000 0.0000 0.0000 0.03174(16) Uani 1 2 d S
O1 O -0.05822(8) 0.0642(2) -0.08737(9) 0.0348(5) Uani 1 1 d .
C1 C -0.12943(16) 0.1950(4) -0.17295(16) 0.0482(9) Uani 1 1 d .
F1 F -0.1656(7) 0.291(3) -0.1841(12) 0.075(5) Uani 0.50 1 d P
F2 F -0.1566(5) 0.0867(8) -0.2038(5) 0.087(5) Uani 0.50 1 d P
F3 F -0.1039(8) 0.241(2) -0.1954(8) 0.117(7) Uani 0.50 1 d P
F1A F -0.1638(6) 0.0915(14) -0.1984(7) 0.101(5) Uani 0.50 1 d P
F2A F -0.1076(9) 0.196(2) -0.2042(9) 0.093(6) Uani 0.50 1 d P
F3A F -0.1563(9) 0.305(3) -0.1885(13) 0.107(8) Uani 0.50 1 d P
C2 C -0.08666(12) 0.1709(3) -0.09974(14) 0.0343(7) Uani 1 1 d .
C3 C -0.08361(15) 0.2616(4) -0.05731(16) 0.0441(9) Uani 1 1 d .
H3A H -0.1041(11) 0.324(3) -0.0716(13) 0.028(9) Uiso 1 1 d .
C4 C -0.04514(12) 0.2507(3) 0.00936(14) 0.0337(7) Uani 1 1 d .
C5 C -0.04283(15) 0.3682(4) 0.05031(17) 0.0441(8) Uani 1 1 d .
F4 F -0.0915(4) 0.4060(11) 0.0340(6) 0.077(4) Uani 0.50 1 d P
F5 F -0.0170(5) 0.3382(14) 0.1144(6) 0.069(3) Uani 0.50 1 d P
F6 F -0.0233(6) 0.4841(14) 0.0426(5) 0.052(2) Uani 0.50 1 d P
F4A F -0.0172(8) 0.333(2) 0.1056(8) 0.161(8) Uani 0.50 1 d P
F5A F -0.0913(3) 0.4186(11) 0.0267(4) 0.071(4) Uani 0.50 1 d P
F6A F -0.0127(7) 0.4667(17) 0.0523(7) 0.114(6) Uani 0.50 1 d P
O2 O -0.01114(8) 0.1564(2) 0.04021(9) 0.0335(5) Uani 1 1 d .
Cu2 Cu 0.251948(12) 0.25393(3) -0.001400(14) 0.02999(14) Uani 1 1 d .
O3 O 0.24195(9) 0.1533(2) -0.08158(10) 0.0493(6) Uani 1 1 d .
C6 C 0.2350(2) -0.0288(5) -0.1452(2) 0.0743(12) Uani 1 1 d .
F7 F 0.21025(15) 0.0514(4) -0.19730(13) 0.1259(11) Uani 1 1 d .
F8 F 0.21589(14) -0.1537(3) -0.16499(14) 0.1120(10) Uani 1 1 d .
F9 F 0.28774(12) -0.0330(3) -0.12063(15) 0.1103(10) Uani 1 1 d .
C7 C 0.22756(13) 0.0301(4) -0.09569(16) 0.0468(8) Uani 1 1 d .
C8 C 0.20665(15) -0.0556(4) -0.07213(19) 0.0543(10) Uani 1 1 d .
H8A H 0.1972(13) -0.143(4) -0.0864(15) 0.046(10) Uiso 1 1 d .
C9 C 0.19946(13) -0.0129(4) -0.02647(17) 0.0446(8) Uani 1 1 d .
C10 C 0.1743(2) -0.1144(4) -0.0058(2) 0.0625(11) Uani 1 1 d .
F10 F 0.2053(6) -0.1104(18) 0.0618(7) 0.135(6) Uani 0.50 1 d P
F11 F 0.1276(6) -0.0840(18) -0.0269(10) 0.122(8) Uani 0.50 1 d P
F12 F 0.1868(7) -0.2422(17) -0.0046(13) 0.078(5) Uani 0.50 1 d P
F12A F 0.1168(7) -0.1191(18) -0.0528(10) 0.110(6) Uani 0.50 1 d P
F10A F 0.1784(6) -0.0834(15) 0.0422(7) 0.099(5) Uani 0.50 1 d P
F11A F 0.1799(8) -0.2444(15) -0.0175(12) 0.079(5) Uani 0.50 1 d P
O4 O 0.21019(8) 0.1024(2) 0.00069(11) 0.0447(6) Uani 1 1 d .
O5 O 0.29338(8) 0.4056(2) -0.00484(10) 0.0423(5) Uani 1 1 d .
C11 C 0.32708(19) 0.6232(4) -0.0010(3) 0.0625(11) Uani 1 1 d .
F13 F 0.3666(3) 0.5815(8) 0.0009(4) 0.066(2) Uani 0.50 1 d P
F14 F 0.2856(3) 0.6413(10) -0.0681(4) 0.081(3) Uani 0.50 1 d P
F15 F 0.3345(8) 0.7481(16) 0.0218(9) 0.092(5) Uani 0.50 1 d P
F13A F 0.3236(7) 0.7495(15) 0.0093(9) 0.084(5) Uani 0.50 1 d P
F14A F 0.3190(8) 0.6025(14) -0.0502(7) 0.202(9) Uani 0.50 1 d P
F15A F 0.3855(4) 0.6111(13) 0.0435(7) 0.178(6) Uani 0.50 1 d P
C12 C 0.30446(12) 0.5214(3) 0.02228(16) 0.0422(8) Uani 1 1 d .
C13 C 0.29784(14) 0.5642(4) 0.06847(17) 0.0479(9) Uani 1 1 d .
H13A H 0.3073(12) 0.655(4) 0.0833(15) 0.047(9) Uiso 1 1 d .
C14 C 0.27720(12) 0.4797(4) 0.09272(15) 0.0428(8) Uani 1 1 d .
C15 C 0.26867(17) 0.5404(5) 0.14077(19) 0.0668(11) Uani 1 1 d .
F16 F 0.28711(15) 0.4600(4) 0.19039(14) 0.1293(12) Uani 1 1 d .
F17 F 0.29054(14) 0.6627(3) 0.16274(15) 0.1207(12) Uani 1 1 d .
F18 F 0.21542(11) 0.5576(3) 0.11254(13) 0.1005(9) Uani 1 1 d .
O6 O 0.26382(8) 0.3558(3) 0.07978(10) 0.0492(6) Uani 1 1 d .
Cu3 Cu 0.5000 0.5000 0.0000 0.03250(16) Uani 1 2 d S
O7 O 0.43746(8) 0.5684(2) -0.08566(9) 0.0390(5) Uani 1 1 d .
C16 C 0.37619(17) 0.7261(5) -0.16609(18) 0.0597(10) Uani 1 1 d .
F19 F 0.3501(6) 0.8346(14) -0.1779(7) 0.100(6) Uani 0.50 1 d P
F20 F 0.4010(6) 0.7359(16) -0.1955(6) 0.122(6) Uani 0.50 1 d P
F21 F 0.3406(5) 0.6292(12) -0.1988(4) 0.108(3) Uani 0.50 1 d P
F19A F 0.3731(7) 0.8578(14) -0.1758(7) 0.121(7) Uani 0.50 1 d P
F20A F 0.3823(6) 0.6607(15) -0.2025(5) 0.108(5) Uani 0.50 1 d P
F21A F 0.3273(4) 0.6927(18) -0.1824(5) 0.121(4) Uani 0.50 1 d P
C17 C 0.41822(12) 0.6880(3) -0.09510(14) 0.0393(8) Uani 1 1 d .
C18 C 0.43118(15) 0.7873(4) -0.04930(16) 0.0458(9) Uani 1 1 d .
H18A H 0.4171(12) 0.866(3) -0.0613(13) 0.034(9) Uiso 1 1 d .
C19 C 0.46870(13) 0.7650(3) 0.01689(15) 0.0365(7) Uani 1 1 d .
C20 C 0.48023(19) 0.8840(4) 0.06218(19) 0.0545(10) Uani 1 1 d .
F22 F 0.4645(5) 0.8613(13) 0.0979(4) 0.076(3) Uani 0.50 1 d P
F23 F 0.5353(4) 0.9008(11) 0.1063(6) 0.071(3) Uani 0.50 1 d P
F24 F 0.4740(5) 1.0064(12) 0.0372(7) 0.074(4) Uani 0.50 1 d P
F22A F 0.4600(5) 0.9978(11) 0.0333(6) 0.106(5) Uani 0.50 1 d P
F23A F 0.5292(6) 0.8834(15) 0.1123(6) 0.167(7) Uani 0.50 1 d P
F24A F 0.4472(8) 0.8768(14) 0.0778(8) 0.185(8) Uani 0.50 1 d P
O8 O 0.49515(8) 0.6566(2) 0.04517(9) 0.0355(5) Uani 1 1 d .
O9 O 0.18212(8) 0.3886(2) -0.05088(10) 0.0407(5) Uani 1 1 d .
N1 N 0.13498(11) 0.3646(3) -0.10578(12) 0.0381(6) Uani 1 1 d .
C21 C 0.11958(14) 0.4265(3) -0.16801(14) 0.0434(8) Uani 1 1 d .
C23 C 0.1064(2) 0.5769(4) -0.1665(2) 0.0560(10) Uani 1 1 d .
H23A H 0.1376(15) 0.610(4) -0.1267(18) 0.057(11) Uiso 1 1 d .
H23B H 0.0774(15) 0.589(4) -0.1613(17) 0.065(12) Uiso 1 1 d .
H23C H 0.0996(13) 0.615(3) -0.2020(16) 0.046(10) Uiso 1 1 d .
C22 C 0.16714(18) 0.4127(5) -0.1728(2) 0.0551(10) Uani 1 1 d .
H22A H 0.1984(16) 0.468(4) -0.1434(18) 0.064(12) Uiso 1 1 d .
H22B H 0.1567(14) 0.449(4) -0.2091(19) 0.063(12) Uiso 1 1 d .
H22C H 0.1809(14) 0.308(4) -0.1672(17) 0.066(11) Uiso 1 1 d .
C24 C 0.06846(13) 0.3378(3) -0.21708(15) 0.0424(8) Uani 1 1 d .
C25 C 0.02355(19) 0.4132(5) -0.2780(2) 0.0569(10) Uani 1 1 d .
H25B H 0.0358(14) 0.425(4) -0.3028(18) 0.065(12) Uiso 1 1 d .
H25A H -0.0079(15) 0.357(4) -0.3041(17) 0.057(11) Uiso 1 1 d .
H25C H 0.0149(14) 0.494(4) -0.2675(17) 0.063(12) Uiso 1 1 d .
C26 C 0.0820(2) 0.2007(4) -0.2331(2) 0.0539(10) Uani 1 1 d .
H26A H 0.0475(14) 0.143(4) -0.2565(16) 0.053(10) Uiso 1 1 d .
H26B H 0.1102(15) 0.156(4) -0.1957(19) 0.062(12) Uiso 1 1 d .
H26C H 0.0935(13) 0.220(4) -0.2565(17) 0.050(11) Uiso 1 1 d .
N2 N 0.04988(11) 0.3033(3) -0.17598(12) 0.0414(6) Uani 1 1 d .
O10 O 0.00179(10) 0.2583(2) -0.19982(11) 0.0554(6) Uani 1 1 d .
C27 C 0.09196(12) 0.3074(3) -0.11216(14) 0.0357(7) Uani 1 1 d .
C28 C 0.09050(13) 0.2561(3) -0.06079(15) 0.0357(7) Uani 1 1 d .
C29 C 0.04928(14) 0.1796(3) -0.06461(17) 0.0398(8) Uani 1 1 d .
H29A H 0.0188(11) 0.156(3) -0.0986(13) 0.022(8) Uiso 1 1 d .
N3 N 0.06340(10) 0.1428(3) -0.00745(12) 0.0388(6) Uani 1 1 d .
N4 N 0.11487(10) 0.1974(3) 0.03518(12) 0.0376(6) Uani 1 1 d .
C30 C 0.14733(14) 0.1701(4) 0.10465(14) 0.0495(9) Uani 1 1 d .
H30A H 0.1844 0.2036 0.1248 0.037(8) Uiso 1 1 calc R
H30B H 0.1495 0.0707 0.1111 0.087(14) Uiso 1 1 calc R
C31 C 0.12606(15) 0.2335(4) 0.13890(16) 0.0569(10) Uani 1 1 d .
H31A H 0.0900 0.1956 0.1213 0.066(11) Uiso 1 1 calc R
H31B H 0.1504 0.2096 0.1845 0.096(14) Uiso 1 1 calc R
C32 C 0.1220(2) 0.3852(4) 0.1323(2) 0.0805(13) Uani 1 1 d .
H32A H 0.1085 0.4218 0.1552 0.119(18) Uiso 1 1 calc R
H32B H 0.0971 0.4094 0.0872 0.14(2) Uiso 1 1 calc R
H32C H 0.1576 0.4233 0.1501 0.14(2) Uiso 1 1 calc R
C33 C 0.13138(14) 0.2657(3) 0.00442(16) 0.0353(8) Uani 1 1 d .
H33A H 0.1622(11) 0.306(3) 0.0267(13) 0.024(8) Uiso 1 1 d .
O11 O 0.32065(9) 0.1162(2) 0.05185(10) 0.0436(5) Uani 1 1 d .
N5 N 0.36609(11) 0.1451(3) 0.10794(11) 0.0402(6) Uani 1 1 d .
C34 C 0.37975(15) 0.0829(4) 0.16945(15) 0.0472(9) Uani 1 1 d .
C35 C 0.3953(2) -0.0667(4) 0.1689(2) 0.0577(10) Uani 1 1 d .
H35A H 0.3639(16) -0.104(4) 0.127(2) 0.069(12) Uiso 1 1 d .
H35B H 0.3998(14) -0.108(4) 0.2032(17) 0.058(11) Uiso 1 1 d .
H35C H 0.4240(15) -0.072(4) 0.1652(16) 0.055(11) Uiso 1 1 d .
C36 C 0.33012(19) 0.0896(5) 0.1708(2) 0.0577(11) Uani 1 1 d .
H36A H 0.3027(19) 0.034(5) 0.141(2) 0.090(16) Uiso 1 1 d .
H36B H 0.3194(14) 0.193(5) 0.1673(17) 0.066(12) Uiso 1 1 d .
H36C H 0.3397(13) 0.048(4) 0.2092(17) 0.052(10) Uiso 1 1 d .
C37 C 0.42875(14) 0.1748(4) 0.21957(15) 0.0466(8) Uani 1 1 d .
C38 C 0.4126(2) 0.3104(5) 0.2335(2) 0.0605(11) Uani 1 1 d .
H38A H 0.4480(16) 0.370(4) 0.2575(18) 0.068(12) Uiso 1 1 d .
H38B H 0.4015(15) 0.294(4) 0.2546(19) 0.060(13) Uiso 1 1 d .
H38C H 0.3835(15) 0.351(4) 0.1957(19) 0.059(11) Uiso 1 1 d .
C39 C 0.4735(2) 0.1023(5) 0.2816(2) 0.0623(11) Uani 1 1 d .
H39A H 0.5043(17) 0.160(4) 0.3104(19) 0.073(13) Uiso 1 1 d .
H39B H 0.4865(14) 0.027(4) 0.2732(17) 0.058(12) Uiso 1 1 d .
H39C H 0.4622(16) 0.089(4) 0.305(2) 0.076(14) Uiso 1 1 d .
N6 N 0.44963(11) 0.2129(3) 0.18128(12) 0.0445(7) Uani 1 1 d .
O12 O 0.49750(10) 0.2621(3) 0.20714(11) 0.0592(7) Uani 1 1 d .
C40 C 0.40950(13) 0.2052(3) 0.11680(14) 0.0381(7) Uani 1 1 d .
C41 C 0.41376(12) 0.2514(3) 0.06699(14) 0.0347(7) Uani 1 1 d .
C42 C 0.45460(13) 0.3323(3) 0.07211(15) 0.0380(8) Uani 1 1 d .
H42A H 0.4829(12) 0.375(3) 0.1079(14) 0.035(8) Uiso 1 1 d .
N7 N 0.44456(10) 0.3529(3) 0.01526(12) 0.0382(6) Uani 1 1 d .
N8 N 0.39688(10) 0.2836(3) -0.02748(11) 0.0380(6) Uani 1 1 d .
C43 C 0.37171(13) 0.2787(4) -0.09729(14) 0.0506(9) Uani 1 1 d .
H43A H 0.3675 0.1829 -0.1107 0.101(16) Uiso 1 1 calc R
H43B H 0.3962 0.3232 -0.1049 0.049(9) Uiso 1 1 calc R
C44 C 0.31774(15) 0.3470(6) -0.13713(16) 0.0743(13) Uani 1 1 d .
H44A H 0.3223 0.4451 -0.1271 0.14(2) Uiso 1 1 calc R
H44B H 0.2943 0.3090 -0.1266 0.062(10) Uiso 1 1 calc R
C45 C 0.2900(2) 0.3278(7) -0.20966(17) 0.0991(18) Uani 1 1 d .
H45B H 0.2552 0.3747 -0.2342 0.15(3) Uiso 1 1 calc R
H45C H 0.2843 0.2310 -0.2200 0.099(18) Uiso 1 1 calc R
H45D H 0.3130 0.3657 -0.2203 0.114(17) Uiso 1 1 calc R
C46 C 0.37764(14) 0.2232(4) 0.00187(15) 0.0379(8) Uani 1 1 d .
H46A H 0.3470(12) 0.175(3) -0.0220(13) 0.031(8) Uiso 1 1 d .

loop_
_atom_site_aniso_label
_atom_site_aniso_U_11
_atom_site_aniso_U_22
_atom_site_aniso_U_33
_atom_site_aniso_U_23
_atom_site_aniso_U_13
_atom_site_aniso_U_12
Cu1 0.0374(3) 0.0297(3) 0.0316(3) 0.0005(2) 0.0225(3) 0.0066(2)
O1 0.0406(12) 0.0329(13) 0.0347(11) -0.0001(9) 0.0245(10) 0.0042(10)
C1 0.062(3) 0.040(2) 0.0340(19) 0.0063(19) 0.0240(19) 0.014(2)
F1 0.059(4) 0.096(11) 0.037(7) 0.003(6) 0.011(4) 0.047(4)
F2 0.129(9) 0.040(4) 0.030(4) -0.009(3) 0.014(5) 0.031(5)
F3 0.086(7) 0.210(16) 0.049(7) 0.056(9) 0.037(5) -0.012(9)
F1A 0.064(6) 0.140(12) 0.054(7) 0.005(6) 0.011(5) -0.044(6)
F2A 0.090(10) 0.160(12) 0.040(4) 0.001(5) 0.044(5) 0.019(9)
F3A 0.164(17) 0.074(8) 0.042(6) 0.015(5) 0.038(11) 0.063(13)
C2 0.0431(18) 0.0290(19) 0.0362(17) 0.0040(14) 0.0265(15) 0.0049(15)
C3 0.055(2) 0.036(2) 0.040(2) 0.0114(16) 0.0274(18) 0.0232(18)
C4 0.0429(18) 0.0280(18) 0.0401(18) 0.0039(14) 0.0301(16) 0.0056(14)
C5 0.056(2) 0.039(2) 0.041(2) 0.0074(18) 0.0307(19) 0.012(2)
F4 0.090(7) 0.063(6) 0.141(9) -0.041(5) 0.102(7) -0.034(5)
F5 0.116(6) 0.063(6) 0.025(4) 0.006(3) 0.040(4) 0.038(4)
F6 0.079(5) 0.040(4) 0.062(4) -0.009(3) 0.055(3) -0.008(3)
F4A 0.292(16) 0.108(9) 0.048(7) 0.012(5) 0.083(8) 0.120(9)
F5A 0.072(6) 0.071(6) 0.040(3) -0.002(3) 0.017(4) 0.052(5)
F6A 0.111(10) 0.072(8) 0.191(13) -0.079(8) 0.106(10) -0.045(7)
O2 0.0380(12) 0.0331(12) 0.0354(11) 0.0006(9) 0.0251(10) 0.0054(10)
Cu2 0.0288(2) 0.0316(3) 0.0294(2) -0.00199(15) 0.01721(19) -0.00373(15)
O3 0.0399(13) 0.0474(16) 0.0505(14) 0.0071(12) 0.0214(11) -0.0012(11)
C6 0.086(3) 0.084(3) 0.056(3) -0.017(2) 0.044(3) -0.026(3)
F7 0.165(3) 0.146(3) 0.0652(16) 0.0191(18) 0.0681(19) 0.011(2)
F8 0.159(3) 0.101(2) 0.098(2) -0.0492(17) 0.088(2) -0.047(2)
F9 0.100(2) 0.145(3) 0.119(2) -0.0447(19) 0.0823(19) -0.0160(19)
C7 0.0330(18) 0.050(2) 0.0423(19) -0.0006(17) 0.0142(16) -0.0017(17)
C8 0.055(2) 0.038(2) 0.069(2) -0.011(2) 0.036(2) -0.0084(18)
C9 0.0315(18) 0.036(2) 0.061(2) -0.0006(17) 0.0249(17) -0.0001(15)
C10 0.071(3) 0.040(3) 0.094(3) -0.002(3) 0.059(3) -0.006(2)
F10 0.187(14) 0.109(10) 0.083(5) 0.007(5) 0.067(8) -0.075(9)
F11 0.098(12) 0.050(7) 0.28(3) 0.025(11) 0.149(17) 0.003(8)
F12 0.086(7) 0.056(9) 0.116(10) 0.033(7) 0.074(7) 0.032(6)
F12A 0.046(4) 0.078(11) 0.172(10) 0.024(7) 0.046(5) -0.012(5)
F10A 0.162(14) 0.076(6) 0.137(12) -0.035(8) 0.131(12) -0.044(8)
F11A 0.114(9) 0.031(7) 0.116(10) -0.016(6) 0.081(8) -0.029(7)
O4 0.0416(13) 0.0342(14) 0.0701(15) -0.0018(11) 0.0395(12) -0.0029(10)
O5 0.0391(13) 0.0369(14) 0.0571(14) -0.0019(11) 0.0321(11) -0.0019(10)
C11 0.079(3) 0.043(3) 0.091(4) -0.010(3) 0.064(3) -0.013(3)
F13 0.058(5) 0.056(4) 0.122(6) 0.008(5) 0.074(5) 0.003(4)
F14 0.080(4) 0.087(5) 0.056(3) 0.036(3) 0.029(3) -0.009(3)
F15 0.155(12) 0.057(10) 0.115(7) -0.044(6) 0.109(8) -0.060(8)
F13A 0.103(7) 0.036(9) 0.144(11) 0.029(7) 0.091(7) 0.021(6)
F14A 0.37(2) 0.163(14) 0.232(17) -0.126(13) 0.263(19) -0.181(16)
F15A 0.078(7) 0.115(9) 0.337(17) 0.078(11) 0.121(10) 0.006(5)
C12 0.0318(18) 0.037(2) 0.056(2) -0.0008(17) 0.0246(16) -0.0002(15)
C13 0.048(2) 0.037(2) 0.060(2) -0.0083(18) 0.0323(18) -0.0073(17)
C14 0.0310(18) 0.046(2) 0.0405(19) 0.0001(16) 0.0153(15) -0.0011(15)
C15 0.063(3) 0.084(3) 0.053(2) -0.008(2) 0.034(2) -0.016(2)
F16 0.172(3) 0.156(3) 0.0777(19) 0.0398(19) 0.084(2) 0.043(3)
F17 0.163(3) 0.129(3) 0.124(2) -0.071(2) 0.115(2) -0.071(2)
F18 0.0839(19) 0.141(3) 0.0990(19) -0.0178(18) 0.0663(17) 0.0026(17)
O6 0.0373(13) 0.0501(16) 0.0512(14) 0.0101(12) 0.0213(11) 0.0016(11)
Cu3 0.0351(3) 0.0315(3) 0.0328(3) 0.0011(2) 0.0212(3) 0.0041(2)
O7 0.0371(12) 0.0389(14) 0.0397(12) 0.0000(10) 0.0223(10) 0.0033(10)
C16 0.056(3) 0.059(3) 0.047(2) 0.002(2) 0.021(2) 0.012(2)
F19 0.106(9) 0.101(13) 0.054(4) 0.012(7) 0.026(6) 0.075(9)
F20 0.097(6) 0.222(17) 0.067(6) 0.071(9) 0.058(5) 0.058(8)
F21 0.103(8) 0.105(7) 0.051(4) 0.002(4) 0.010(4) -0.013(6)
F19A 0.174(15) 0.059(6) 0.046(4) 0.021(4) 0.019(8) -0.009(9)
F20A 0.157(15) 0.123(9) 0.037(3) 0.013(5) 0.053(7) 0.068(8)
F21A 0.053(4) 0.190(15) 0.071(6) 0.017(7) 0.011(3) 0.000(6)
C17 0.0382(18) 0.041(2) 0.0406(18) 0.0056(16) 0.0243(15) 0.0043(16)
C18 0.059(2) 0.035(2) 0.048(2) 0.0093(18) 0.0350(19) 0.0153(18)
C19 0.0439(19) 0.034(2) 0.0414(18) 0.0027(15) 0.0309(16) 0.0019(15)
C20 0.077(3) 0.046(3) 0.046(2) 0.0034(19) 0.040(2) 0.015(2)
F22 0.108(5) 0.105(6) 0.049(3) -0.010(3) 0.066(3) -0.007(4)
F23 0.058(5) 0.059(5) 0.098(7) -0.040(4) 0.048(6) -0.027(4)
F24 0.122(7) 0.043(6) 0.099(7) -0.024(5) 0.088(6) -0.033(5)
F22A 0.172(10) 0.052(7) 0.051(5) 0.017(4) 0.044(6) 0.071(7)
F23A 0.196(15) 0.107(9) 0.062(6) -0.026(5) 0.002(8) 0.072(8)
F24A 0.298(18) 0.127(11) 0.330(17) -0.156(11) 0.295(16) -0.129(10)
O8 0.0427(12) 0.0337(13) 0.0383(11) 0.0019(10) 0.0286(10) 0.0040(10)
O9 0.0455(13) 0.0406(13) 0.0377(12) -0.0053(10) 0.0258(11) -0.0104(10)
N1 0.0471(16) 0.0379(16) 0.0360(15) -0.0039(12) 0.0283(14) -0.0100(13)
C21 0.058(2) 0.043(2) 0.0374(17) 0.0021(15) 0.0325(17) -0.0040(17)
C23 0.079(3) 0.045(2) 0.053(3) -0.001(2) 0.043(3) -0.009(2)
C22 0.063(3) 0.070(3) 0.047(2) 0.009(2) 0.041(2) -0.005(2)
C24 0.053(2) 0.041(2) 0.0362(17) 0.0004(15) 0.0277(16) -0.0022(16)
C25 0.066(3) 0.055(3) 0.048(2) 0.002(2) 0.033(2) 0.000(2)
C26 0.071(3) 0.050(3) 0.044(2) -0.006(2) 0.036(2) -0.002(2)
N2 0.0469(17) 0.0380(16) 0.0425(16) -0.0059(13) 0.0282(14) -0.0104(13)
O10 0.0473(15) 0.0643(18) 0.0515(14) -0.0033(12) 0.0278(12) -0.0092(12)
C27 0.0445(19) 0.0314(18) 0.0360(17) -0.0048(14) 0.0266(16) -0.0048(15)
C28 0.0464(19) 0.0306(18) 0.0423(19) -0.0028(14) 0.0329(17) -0.0019(14)
C29 0.037(2) 0.042(2) 0.043(2) -0.0062(16) 0.0252(18) -0.0058(16)
N3 0.0443(16) 0.0426(17) 0.0402(15) -0.0036(12) 0.0310(13) -0.0045(13)
N4 0.0416(15) 0.0409(16) 0.0411(14) -0.0042(12) 0.0305(13) -0.0059(13)
C30 0.050(2) 0.066(3) 0.0380(19) -0.0014(17) 0.0292(17) -0.0091(18)
C31 0.060(2) 0.067(3) 0.044(2) -0.0024(18) 0.0306(19) -0.006(2)
C32 0.111(4) 0.063(3) 0.088(3) 0.000(2) 0.071(3) -0.005(3)
C33 0.041(2) 0.034(2) 0.0413(19) -0.0062(15) 0.0305(18) -0.0066(16)
O11 0.0495(13) 0.0475(14) 0.0383(12) -0.0084(10) 0.0286(11) -0.0134(11)
N5 0.0502(17) 0.0443(17) 0.0318(14) -0.0054(12) 0.0274(14) -0.0119(13)
C34 0.069(2) 0.045(2) 0.0367(18) 0.0030(15) 0.0367(18) -0.0022(18)
C35 0.083(3) 0.048(3) 0.058(3) 0.000(2) 0.050(3) -0.007(2)
C36 0.076(3) 0.066(3) 0.050(2) 0.009(2) 0.048(2) -0.004(3)
C37 0.067(2) 0.045(2) 0.0338(17) 0.0036(15) 0.0332(17) 0.0017(18)
C38 0.081(3) 0.061(3) 0.041(2) -0.001(2) 0.037(3) 0.005(3)
C39 0.083(3) 0.059(3) 0.039(2) 0.008(2) 0.034(2) 0.006(3)
N6 0.0507(17) 0.0433(17) 0.0343(15) -0.0030(13) 0.0224(14) -0.0084(14)
O12 0.0533(15) 0.0684(18) 0.0401(13) -0.0030(12) 0.0192(12) -0.0136(13)
C40 0.0456(19) 0.0380(19) 0.0328(17) -0.0025(14) 0.0245(16) -0.0029(15)
C41 0.0373(17) 0.0362(19) 0.0349(17) -0.0033(13) 0.0239(15) -0.0026(14)
C42 0.0355(18) 0.045(2) 0.0311(18) -0.0058(15) 0.0186(16) -0.0039(16)
N7 0.0345(14) 0.0470(17) 0.0368(14) -0.0061(12) 0.0231(12) -0.0050(12)
N8 0.0346(14) 0.0516(17) 0.0335(14) -0.0042(12) 0.0234(13) -0.0038(13)
C43 0.047(2) 0.077(3) 0.0370(18) -0.0035(18) 0.0300(17) -0.0084(19)
C44 0.055(3) 0.129(5) 0.045(2) 0.010(2) 0.034(2) 0.000(2)
C45 0.078(4) 0.168(6) 0.038(2) -0.002(3) 0.028(2) -0.022(4)
C46 0.0364(19) 0.044(2) 0.0374(18) -0.0057(16) 0.0244(17) -0.0068(16)

loop_
_atom_type_symbol
_atom_type_description
_atom_type_scat_dispersion_real
_atom_type_scat_dispersion_imag
_atom_type_scat_source
C C 0.0033 0.0016 'International Tables Vol C Tables 4.2.6.8 and 6.1.1.4'
H H 0.0000 0.0000 'International Tables Vol C Tables 4.2.6.8 and 6.1.1.4'
N N 0.0061 0.0033 'International Tables Vol C Tables 4.2.6.8 and 6.1.1.4'
O O 0.0106 0.0060 'International Tables Vol C Tables 4.2.6.8 and 6.1.1.4'
F F 0.0171 0.0103 'International Tables Vol C Tables 4.2.6.8 and 6.1.1.4'
Cu Cu 0.3201 1.2651 'International Tables Vol C Tables 4.2.6.8 and 6.1.1.4'

loop_
_geom_angle_atom_site_label_1
_geom_angle_atom_site_label_2
_geom_angle_atom_site_label_3
_geom_angle
_geom_angle_site_symmetry_1
_geom_angle_site_symmetry_3
O1 Cu1 O1 180.0(2) . 3
O1 Cu1 O2 87.77(8) . 3
O1 Cu1 O2 92.23(8) 3 3
O1 Cu1 O2 92.23(8) . .
O1 Cu1 O2 87.77(8) 3 .
O2 Cu1 O2 180.00(10) 3 .
O1 Cu1 N3 93.14(8) . 3
O1 Cu1 N3 86.86(8) 3 3
O2 Cu1 N3 89.69(8) 3 3
O2 Cu1 N3 90.31(8) . 3
O1 Cu1 N3 86.86(8) . .
O1 Cu1 N3 93.14(8) 3 .
O2 Cu1 N3 90.31(8) 3 .
O2 Cu1 N3 89.69(8) . .
N3 Cu1 N3 180.00(14) 3 .
C2 O1 Cu1 124.39(18) . .
F2A C1 F1A 103.9(11) . .
F2A C1 F3A 105.6(17) . .
F1A C1 F3A 108.7(14) . .
F2A C1 F3 21.1(16) . .
F1A C1 F3 123.6(12) . .
F3A C1 F3 90.7(16) . .
F2A C1 F1 120.9(15) . .
F1A C1 F1 96.9(14) . .
F3A C1 F1 17(3) . .
F3 C1 F1 107.3(16) . .
F2A C1 F2 89.9(12) . .
F1A C1 F2 14.4(12) . .
F3A C1 F2 116.4(14) . .
F3 C1 F2 110.1(11) . .
F1 C1 F2 107.3(13) . .
F2A C1 C2 112.7(10) . .
F1A C1 C2 109.6(7) . .
F3A C1 C2 115.6(13) . .
F3 C1 C2 107.9(9) . .
F1 C1 C2 110.8(11) . .
F2 C1 C2 113.4(5) . .
F1A F1 F3A 101(8) . .
F1A F1 C1 41.1(10) . .
F3A F1 C1 70(7) . .
F2A F2 F1A 133(4) . .
F2A F2 C1 45.8(7) . .
F1A F2 C1 88(4) . .
F2A F3 C1 82(4) . .
F2A F3 F3A 113(5) . .
C1 F3 F3A 43.9(12) . .
F1 F1A C1 42.1(7) . .
F1 F1A F2 109(4) . .
C1 F1A F2 77(4) . .
F1 F1A F3A 10.5(13) . .
C1 F1A F3A 34.8(7) . .
F2 F1A F3A 98(4) . .
F1 F1A F2A 69.4(9) . .
C1 F1A F2A 38.1(6) . .
F2 F1A F2A 41(4) . .
F3A F1A F2A 59.1(9) . .
F2 F2A C1 44.3(7) . .
F2 F2A F3 120(4) . .
C1 F2A F3 77(3) . .
F2 F2A F1A 6.6(6) . .
C1 F2A F1A 38.0(7) . .
F3 F2A F1A 113(4) . .
F1 F3A C1 93(8) . .
F1 F3A F3 138(9) . .
C1 F3A F3 45.5(9) . .
F1 F3A F1A 69(8) . .
C1 F3A F1A 36.5(10) . .
F3 F3A F1A 71.7(12) . .
O1 C2 C3 128.2(3) . .
O1 C2 C1 112.7(3) . .
C3 C2 C1 119.2(3) . .
C2 C3 C4 123.2(3) . .
O2 C4 C3 127.6(3) . .
O2 C4 C5 115.3(3) . .
C3 C4 C5 117.1(3) . .
F4A C5 F5A 114.6(10) . .
F4A C5 F6A 102.7(12) . .
F5A C5 F6A 108.3(10) . .
F4A C5 F6 112.7(11) . .
F5A C5 F6 95.3(8) . .
F6A C5 F6 13.6(13) . .
F4A C5 F4 105.7(11) . .
F5A C5 F4 9.9(8) . .
F6A C5 F4 115.7(9) . .
F6 C5 F4 103.2(8) . .
F4A C5 F5 6.6(14) . .
F5A C5 F5 108.6(7) . .
F6A C5 F5 102.8(9) . .
F6 C5 F5 111.6(8) . .
F4 C5 F5 99.9(7) . .
F4A C5 C4 109.7(9) . .
F5A C5 C4 112.5(5) . .
F6A C5 C4 108.6(7) . .
F6 C5 C4 111.6(5) . .
F4 C5 C4 113.8(6) . .
F5 C5 C4 115.5(6) . .
C4 O2 Cu1 124.32(18) . .
O4 Cu2 O5 179.17(7) . .
O4 Cu2 O3 87.81(9) . .
O5 Cu2 O3 91.43(9) . .
O4 Cu2 O9 92.63(8) . .
O5 Cu2 O9 87.17(8) . .
O3 Cu2 O9 100.51(8) . .
O4 Cu2 O11 85.12(8) . .
O5 Cu2 O11 95.11(8) . .
O3 Cu2 O11 81.85(8) . .
O9 Cu2 O11 176.70(6) . .
O4 Cu2 O6 93.14(9) . .
O5 Cu2 O6 87.62(9) . .
O3 Cu2 O6 178.72(7) . .
O9 Cu2 O6 80.31(8) . .
O11 Cu2 O6 97.38(8) . .
C7 O3 Cu2 122.8(2) . .
F7 C6 F8 107.2(4) . .
F7 C6 F9 107.1(4) . .
F8 C6 F9 106.6(4) . .
F7 C6 C7 110.4(4) . .
F8 C6 C7 114.8(4) . .
F9 C6 C7 110.4(3) . .
O3 C7 C8 128.2(3) . .
O3 C7 C6 113.6(3) . .
C8 C7 C6 118.3(4) . .
C9 C8 C7 122.6(4) . .
O4 C9 C8 128.5(3) . .
O4 C9 C10 113.6(3) . .
C8 C9 C10 118.0(3) . .
F10A C10 F11 77.2(12) . .
F10A C10 F11A 121.2(13) . .
F11 C10 F11A 113.7(12) . .
F10A C10 F12 111.4(14) . .
F11 C10 F12 119.5(11) . .
F11A C10 F12 12(2) . .
F10A C10 F10 30.2(9) . .
F11 C10 F10 106.8(12) . .
F11A C10 F10 103.0(13) . .
F12 C10 F10 91.5(14) . .
F10A C10 F12A 101.9(11) . .
F11 C10 F12A 26.7(15) . .
F11A C10 F12A 92.1(12) . .
F12 C10 F12A 100.7(12) . .
F10 C10 F12A 129.5(11) . .
F10A C10 C9 115.5(7) . .
F11 C10 C9 112.5(9) . .
F11A C10 C9 112.1(10) . .
F12 C10 C9 115.4(9) . .
F10 C10 C9 108.1(8) . .
F12A C10 C9 110.1(10) . .
F10A F10 C10 59.1(17) . .
F12A F11 C10 94(3) . .
F12A F11 F10A 140(4) . .
C10 F11 F10A 51.1(8) . .
F11 F12A C10 59(2) . .
F10 F10A C10 90.7(19) . .
F10 F10A F11 141(2) . .
C10 F10A F11 51.7(8) . .
C9 O4 Cu2 127.6(2) . .
C12 O5 Cu2 127.5(2) . .
F14A C11 F13A 114.0(12) . .
F14A C11 F13 63.6(9) . .
F13A C11 F13 120.4(10) . .
F14A C11 F15 121.3(11) . .
F13A C11 F15 13.0(15) . .
F13 C11 F15 112.4(10) . .
F14A C11 F15A 102.5(10) . .
F13A C11 F15A 97.4(10) . .
F13 C11 F15A 40.0(6) . .
F15 C11 F15A 85.2(11) . .
F14A C11 F14 39.8(11) . .
F13A C11 F14 90.6(10) . .
F13 C11 F14 103.0(7) . .
F15 C11 F14 102.9(9) . .
F15A C11 F14 139.8(8) . .
F14A C11 C12 118.1(6) . .
F13A C11 C12 115.5(10) . .
F13 C11 C12 115.4(5) . .
F15 C11 C12 115.1(9) . .
F15A C11 C12 105.5(6) . .
F14 C11 C12 106.2(5) . .
F14A F13 F15A 134.1(14) . .
F14A F13 C11 54.9(6) . .
F15A F13 C11 81.2(10) . .
F14A F14 C11 54.3(9) . .
F14A F14 F13A 84.2(12) . .
C11 F14 F13A 41.6(6) . .
C11 F15 F15A 50.3(7) . .
C11 F13A F14 47.8(7) . .
F13 F14A C11 61.5(8) . .
F13 F14A F14 146.6(17) . .
C11 F14A F14 85.9(14) . .
F13 F15A C11 58.9(8) . .
F13 F15A F15 92.8(12) . .
C11 F15A F15 44.5(7) . .
O5 C12 C13 128.1(3) . .
O5 C12 C11 113.4(3) . .
C13 C12 C11 118.5(3) . .
C14 C13 C12 123.1(3) . .
O6 C14 C13 127.7(3) . .
O6 C14 C15 113.8(3) . .
C13 C14 C15 118.5(3) . .
F16 C15 F17 107.8(4) . .
F16 C15 F18 106.5(4) . .
F17 C15 F18 105.1(4) . .
F16 C15 C14 112.5(4) . .
F17 C15 C14 114.4(3) . .
F18 C15 C14 110.1(3) . .
C14 O6 Cu2 123.0(2) . .
O8 Cu3 O8 180.00(10) 3_665 .
O8 Cu3 O7 92.29(8) 3_665 3_665
O8 Cu3 O7 87.71(8) . 3_665
O8 Cu3 O7 87.71(8) 3_665 .
O8 Cu3 O7 92.29(8) . .
O7 Cu3 O7 180.0(2) 3_665 .
O8 Cu3 N7 86.84(8) 3_665 .
O8 Cu3 N7 93.16(8) . .
O7 Cu3 N7 85.41(8) 3_665 .
O7 Cu3 N7 94.59(8) . .
O8 Cu3 N7 93.16(8) 3_665 3_665
O8 Cu3 N7 86.84(8) . 3_665
O7 Cu3 N7 94.59(8) 3_665 3_665
O7 Cu3 N7 85.41(8) . 3_665
N7 Cu3 N7 180.00(14) . 3_665
C17 O7 Cu3 123.52(19) . .
F20A C16 F19 127.8(8) . .
F20A C16 F21 65.0(7) . .
F19 C16 F21 107.0(9) . .
F20A C16 F20 39.2(7) . .
F19 C16 F20 107.0(9) . .
F21 C16 F20 102.4(8) . .
F20A C16 F19A 112.8(10) . .
F19 C16 F19A 32.3(9) . .
F21 C16 F19A 130.9(8) . .
F20 C16 F19A 79.8(9) . .
F20A C16 F21A 106.3(9) . .
F19 C16 F21A 72.3(8) . .
F21 C16 F21A 43.2(6) . .
F20 C16 F21A 137.4(8) . .
F19A C16 F21A 104.0(8) . .
F20A C16 C17 112.9(6) . .
F19 C16 C17 117.1(7) . .
F21 C16 C17 112.4(5) . .
F20 C16 C17 109.8(6) . .
F19A C16 C17 112.6(8) . .
F21A C16 C17 107.5(6) . .
F19A F19 C16 78.0(17) . .
F19A F19 F21A 133(2) . .
C16 F19 F21A 56.3(6) . .
F20A F20 C16 63.0(11) . .
F20A F20 F19A 105.2(16) . .
C16 F20 F19A 48.6(7) . .
F21A F21 C16 69.9(11) . .
F21A F21 F20A 122.7(16) . .
C16 F21 F20A 55.4(6) . .
F19 F19A C16 69.7(18) . .
F19 F19A F20 114(2) . .
C16 F19A F20 51.6(7) . .
F20 F20A C16 77.7(13) . .
F20 F20A F21 133.7(18) . .
C16 F20A F21 59.7(6) . .
F21 F21A C16 66.9(10) . .
F21 F21A F19 108.8(15) . .
C16 F21A F19 51.4(6) . .
O7 C17 C18 127.8(3) . .
O7 C17 C16 114.6(3) . .
C18 C17 C16 117.5(3) . .
C17 C18 C19 123.0(3) . .
O8 C19 C18 127.8(3) . .
O8 C19 C20 114.4(3) . .
C18 C19 C20 117.8(3) . .
F22A C20 F23A 118.0(10) . .
F22A C20 F22 108.3(9) . .
F23A C20 F22 89.0(9) . .
F22A C20 F24A 92.0(10) . .
F23A C20 F24A 110.2(11) . .
F22 C20 F24A 22.1(11) . .
F22A C20 F24 17.1(10) . .
F23A C20 F24 104.1(10) . .
F22 C20 F24 120.1(8) . .
F24A C20 F24 107.0(9) . .
F22A C20 F23 108.1(9) . .
F23A C20 F23 14.6(11) . .
F22 C20 F23 102.6(7) . .
F24A C20 F23 123.1(9) . .
F24 C20 F23 92.7(8) . .
F22A C20 C19 113.5(7) . .
F23A C20 C19 111.8(7) . .
F22 C20 C19 113.8(6) . .
F24A C20 C19 109.3(6) . .
F24 C20 C19 114.2(7) . .
F23 C20 C19 109.7(5) . .
C20 F22 F23A 45.0(6) . .
C20 F22A F24A 44.4(7) . .
C20 F23A F22 46.0(6) . .
C20 F24A F22A 43.6(6) . .
C19 O8 Cu3 123.25(19) . .
N1 O9 Cu2 126.51(18) . .
O9 N1 C27 124.8(2) . .
O9 N1 C21 122.0(2) . .
C27 N1 C21 112.0(3) . .
N1 C21 C22 110.0(3) . .
N1 C21 C23 106.0(3) . .
C22 C21 C23 111.2(3) . .
N1 C21 C24 99.9(2) . .
C22 C21 C24 114.9(3) . .
C23 C21 C24 113.7(3) . .
N2 C24 C26 105.7(3) . .
N2 C24 C25 110.6(3) . .
C26 C24 C25 111.3(3) . .
N2 C24 C21 99.4(2) . .
C26 C24 C21 113.9(3) . .
C25 C24 C21 114.9(3) . .
O10 N2 C27 125.2(3) . .
O10 N2 C24 122.5(2) . .
C27 N2 C24 111.7(2) . .
N1 C27 N2 108.0(3) . .
N1 C27 C28 126.4(3) . .
N2 C27 C28 125.6(3) . .
C33 C28 C29 103.9(3) . .
C33 C28 C27 126.9(3) . .
C29 C28 C27 129.1(3) . .
N3 C29 C28 112.4(3) . .
C29 N3 N4 104.4(2) . .
C29 N3 Cu1 119.3(2) . .
N4 N3 Cu1 136.29(18) . .
C33 N4 N3 111.5(2) . .
C33 N4 C30 126.6(3) . .
N3 N4 C30 121.7(2) . .
N4 C30 C31 115.6(3) . .
C32 C31 C30 112.1(3) . .
N4 C33 C28 107.8(3) . .
N5 O11 Cu2 124.04(18) . .
O11 N5 C40 124.9(2) . .
O11 N5 C34 121.9(2) . .
C40 N5 C34 111.8(3) . .
N5 C34 C36 110.4(3) . .
N5 C34 C35 105.3(3) . .
C36 C34 C35 110.7(3) . .
N5 C34 C37 100.0(2) . .
C36 C34 C37 115.4(3) . .
C35 C34 C37 114.0(3) . .
N6 C37 C38 105.3(3) . .
N6 C37 C39 110.0(3) . .
C38 C37 C39 111.4(3) . .
N6 C37 C34 99.6(2) . .
C38 C37 C34 114.2(3) . .
C39 C37 C34 115.2(3) . .
O12 N6 C40 125.0(3) . .
O12 N6 C37 122.9(2) . .
C40 N6 C37 111.6(3) . .
N5 C40 N6 108.1(3) . .
N5 C40 C41 126.2(3) . .
N6 C40 C41 125.7(3) . .
C46 C41 C42 104.1(3) . .
C46 C41 C40 126.5(3) . .
C42 C41 C40 129.4(3) . .
N7 C42 C41 111.8(3) . .
C42 N7 N8 104.7(2) . .
C42 N7 Cu3 123.2(2) . .
N8 N7 Cu3 131.97(18) . .
C46 N8 N7 111.8(2) . .
C46 N8 C43 126.3(3) . .
N7 N8 C43 121.9(2) . .
N8 C43 C44 112.8(3) . .
C43 C44 C45 111.7(4) . .
N8 C46 C41 107.6(3) . .

loop_
_geom_bond_atom_site_label_1
_geom_bond_atom_site_label_2
_geom_bond_distance
_geom_bond_site_symmetry_2
Cu1 O1 1.9529(19) .
Cu1 O1 1.9529(19) 3
Cu1 O2 1.9692(19) 3
Cu1 O2 1.9692(19) .
Cu1 N3 2.462(2) 3
Cu1 N3 2.462(2) .
O1 C2 1.257(3) .
C1 F2A 1.307(16) .
C1 F1A 1.304(13) .
C1 F3A 1.25(3) .
C1 F3 1.287(15) .
C1 F1 1.33(2) .
C1 F2 1.274(11) .
C1 C2 1.538(4) .
F1 F1A 1.97(3) .
F1 F3A 0.38(5) .
F2 F2A 1.82(3) .
F2 F1A 0.32(3) .
F3 F2A 0.47(4) .
F3 F3A 1.81(3) .
F1A F3A 2.08(3) .
F1A F2A 2.06(2) .
C2 C3 1.358(4) .
C3 C4 1.387(4) .
C4 O2 1.243(3) .
C4 C5 1.521(4) .
C5 F4A 1.193(17) .
C5 F5A 1.302(9) .
C5 F6A 1.298(16) .
C5 F6 1.334(13) .
C5 F4 1.320(10) .
C5 F5 1.367(14) .
Cu2 O4 1.956(2) .
Cu2 O5 1.965(2) .
Cu2 O3 2.128(2) .
Cu2 O9 2.140(2) .
Cu2 O11 2.140(2) .
Cu2 O6 2.132(2) .
O3 C7 1.245(4) .
C6 F7 1.326(5) .
C6 F8 1.304(5) .
C6 F9 1.324(5) .
C6 C7 1.525(5) .
C7 C8 1.381(5) .
C8 C9 1.376(5) .
C9 O4 1.250(4) .
C9 C10 1.517(5) .
C10 F10A 1.201(11) .
C10 F11 1.212(16) .
C10 F11A 1.326(17) .
C10 F12 1.287(16) .
C10 F10 1.399(15) .
C10 F12A 1.411(17) .
F10 F10A 0.70(2) .
F11 F12A 0.64(3) .
F11 F10A 1.51(2) .
O5 C12 1.254(4) .
C11 F14A 1.152(10) .
C11 F13A 1.267(15) .
C11 F13 1.237(8) .
C11 F15 1.302(15) .
C11 F15A 1.428(11) .
C11 F14 1.415(9) .
C11 C12 1.509(5) .
F13 F14A 1.260(18) .
F13 F15A 0.929(14) .
F14 F14A 0.91(2) .
F14 F13A 1.91(2) .
F15 F15A 1.85(2) .
C12 C13 1.378(5) .
C13 C14 1.381(5) .
C14 O6 1.244(4) .
C14 C15 1.520(5) .
C15 F16 1.301(5) .
C15 F17 1.307(5) .
C15 F18 1.327(4) .
Cu3 O8 1.9643(19) 3_665
Cu3 O8 1.9643(19) .
Cu3 O7 1.9749(19) 3_665
Cu3 O7 1.9749(19) .
Cu3 N7 2.402(2) .
Cu3 N7 2.402(2) 3_665
O7 C17 1.251(4) .
C16 F20A 1.230(10) .
C16 F19 1.237(11) .
C16 F21 1.291(11) .
C16 F20 1.348(12) .
C16 F19A 1.290(14) .
C16 F21A 1.317(11) .
C16 C17 1.522(5) .
F19 F19A 0.70(2) .
F19 F21A 1.509(18) .
F20 F20A 0.873(15) .
F20 F19A 1.69(2) .
F21 F21A 0.960(11) .
F21 F20A 1.354(16) .
C17 C18 1.381(5) .
C18 C19 1.388(4) .
C19 O8 1.254(3) .
C19 C20 1.521(5) .
C20 F22A 1.263(10) .
C20 F23A 1.258(13) .
C20 F22 1.279(12) .
C20 F24A 1.282(14) .
C20 F24 1.305(11) .
C20 F23 1.356(10) .
F22 F23A 1.78(2) .
F22A F24A 1.831(18) .
O9 N1 1.297(3) .
N1 C27 1.332(4) .
N1 C21 1.496(4) .
C21 C22 1.521(5) .
C21 C23 1.514(5) .
C21 C24 1.548(4) .
C24 N2 1.499(4) .
C24 C26 1.513(5) .
C24 C25 1.515(5) .
N2 O10 1.273(3) .
N2 C27 1.350(4) .
C27 C28 1.433(4) .
C28 C33 1.370(4) .
C28 C29 1.403(4) .
C29 N3 1.309(4) .
N3 N4 1.369(3) .
N4 C33 1.333(4) .
N4 C30 1.459(4) .
C30 C31 1.496(4) .
C31 C32 1.473(5) .
O11 N5 1.298(3) .
N5 C40 1.327(4) .
N5 C34 1.499(4) .
C34 C36 1.524(5) .
C34 C35 1.524(5) .
C34 C37 1.540(5) .
C37 N6 1.496(4) .
C37 C38 1.514(5) .
C37 C39 1.515(5) .
N6 O12 1.273(3) .
N6 C40 1.351(4) .
C40 C41 1.430(4) .
C41 C46 1.374(4) .
C41 C42 1.401(4) .
C42 N7 1.316(4) .
N7 N8 1.361(3) .
N8 C46 1.330(4) .
N8 C43 1.472(4) .
C43 C44 1.470(5) .
C44 C45 1.531(5) .
